data_7005382
loop_
_publ_author_name
'Jimenez-Rodriguez, Cristina'
'Pogorzelec, Peter J.'
'Eastham, Graham R.'
'Slawin, Alexandra M. Z.'
'Cole-Hamilton, David J.'

_publ_section_title
;
 Rhodium catalysed methanol carbonylation in the presence of
 bis(ditertiarybutylphosphinomethyl)benzene
;
_journal_issue 37
_journal_name_full 'Dalton Transactions'
_journal_page_first 4160
_journal_paper_doi 10.1039/b701582h
_journal_year 2007
_chemical_formula_sum 'C25 H44 Cl O P2 Rh'
_chemical_formula_weight 560.90
_chemical_name_systematic
;
?
;
_space_group_IT_number 2
_symmetry_cell_setting triclinic
_symmetry_space_group_name_Hall '-P 1'
_symmetry_space_group_name_H-M 'P -1'
_atom_sites_solution_hydrogens geom
_atom_sites_solution_primary direct
_atom_sites_solution_secondary difmap
_audit_creation_method SHELXL-97
_cell_angle_alpha 77.071(7)
_cell_angle_beta 75.674(7)
_cell_angle_gamma 74.635(6)
_cell_formula_units_Z 2
_cell_length_a 8.476(3)
_cell_length_b 10.474(4)
_cell_length_c 16.257(6)
_cell_measurement_reflns_used 161
_cell_measurement_temperature 125(2)
_cell_measurement_theta_max 28
_cell_measurement_theta_min 12
_cell_volume 1328.9(9)
_computing_cell_refinement 'Bruker SMART'
_computing_data_collection 'Bruker SMART'
_computing_data_reduction 'Bruker SHELXTL'
_computing_molecular_graphics 'Bruker SHELXTL'
_computing_publication_material 'Bruker SHELXTL'
_computing_structure_refinement 'SHELXL-97 (Sheldrick, 1997)'
_computing_structure_solution 'SHELXS-97 (Sheldrick, 1990)'
_diffrn_ambient_temperature 125(2)
_diffrn_detector_area_resol_mean 0.83
_diffrn_measured_fraction_theta_full 0.964
_diffrn_measured_fraction_theta_max 0.964
_diffrn_measurement_device_type 'CCD area detector'
_diffrn_measurement_method 'phi and omega scans'
_diffrn_radiation_monochromator graphite
_diffrn_radiation_source 'fine-focus sealed tube'
_diffrn_radiation_type MoK\a
_diffrn_radiation_wavelength 0.71073
_diffrn_reflns_av_R_equivalents 0.0682
_diffrn_reflns_av_sigmaI/netI 0.2520
_diffrn_reflns_limit_h_max 10
_diffrn_reflns_limit_h_min -9
_diffrn_reflns_limit_k_max 12
_diffrn_reflns_limit_k_min -12
_diffrn_reflns_limit_l_max 19
_diffrn_reflns_limit_l_min -18
_diffrn_reflns_number 8051
_diffrn_reflns_theta_full 25.53
_diffrn_reflns_theta_max 25.53
_diffrn_reflns_theta_min 2.62
_exptl_absorpt_coefficient_mu 0.878
_exptl_absorpt_correction_T_max 1.00000
_exptl_absorpt_correction_T_min 0.589335
_exptl_absorpt_correction_type multi-scan
_exptl_crystal_colour yellow
_exptl_crystal_density_diffrn 1.402
_exptl_crystal_density_method 'not measured'
_exptl_crystal_description plate
_exptl_crystal_F_000 588
_exptl_crystal_size_max .14
_exptl_crystal_size_mid .1
_exptl_crystal_size_min .01
_refine_diff_density_max 1.046
_refine_diff_density_min -1.336
_refine_diff_density_rms 0.127
_refine_ls_extinction_method none
_refine_ls_goodness_of_fit_ref 0.764
_refine_ls_hydrogen_treatment constr
_refine_ls_matrix_type full
_refine_ls_number_parameters 271
_refine_ls_number_reflns 4797
_refine_ls_number_restraints 0
_refine_ls_restrained_S_all 0.764
_refine_ls_R_factor_all 0.1202
_refine_ls_R_factor_gt 0.0537
_refine_ls_shift/su_max 0.005
_refine_ls_shift/su_mean 0.001
_refine_ls_structure_factor_coef Fsqd
_refine_ls_weighting_details 'calc w=1/[\s^2^(Fo^2^)+(0.0419P)^2^+0.0000P] where P=(Fo^2^+2Fc^2^)/3'
_refine_ls_weighting_scheme calc
_refine_ls_wR_factor_gt 0.0971
_refine_ls_wR_factor_ref 0.1076
_reflns_number_gt 2196
_reflns_number_total 4797
_reflns_threshold_expression >2sigma(I)
_cod_data_source_file b701582h.txt
_cod_data_source_block Rh(DTBPMP)(CO)Cl
_cod_depositor_comments
;
The following automatic conversions were performed:
'_symmetry_cell_setting' value 'Triclinic' changed to 'triclinic'
according to '/home/saulius/struct/CIF-dictionaries/cif_core.dic'
dictionary named 'cif_core.dic' version 2.4.1 from 2010-06-29.

Automatic conversion script
Id: cif_fix_enum 1527 2010-12-29 10:47:43Z saulius 
;
_cod_original_cell_volume 1329.0(8)
_cod_original_sg_symbol_H-M P-1
_cod_database_code 7005382

loop_
_symmetry_equiv_pos_as_xyz
'x, y, z'
'-x, -y, -z'

loop_
_atom_site_label
_atom_site_type_symbol
_atom_site_fract_x
_atom_site_fract_y
_atom_site_fract_z
_atom_site_U_iso_or_equiv
_atom_site_adp_type
_atom_site_occupancy
_atom_site_symmetry_multiplicity
_atom_site_calc_flag
_atom_site_refinement_flags
_atom_site_disorder_assembly
_atom_site_disorder_group
Rh1 Rh 0.82656(7) -0.00149(6) 0.71269(4) 0.0254(2) Uani 1 1 d . . .
Cl1 Cl 0.9230(2) 0.19157(18) 0.73522(16) 0.0647(8) Uani 1 1 d . . .
P1 P 0.5395(2) 0.11872(17) 0.73506(11) 0.0224(5) Uani 1 1 d . . .
C1 C 0.3740(7) 0.0273(7) 0.7484(4) 0.0288(18) Uani 1 1 d . . .
H1A H 0.2667 0.0946 0.7514 0.035 Uiso 1 1 calc R . .
H1B H 0.3932 -0.0100 0.6951 0.035 Uiso 1 1 calc R . .
C2 C 0.3500(8) -0.0860(7) 0.8235(4) 0.0257(17) Uani 1 1 d . . .
C3 C 0.4567(8) -0.2130(7) 0.8237(4) 0.0201(16) Uani 1 1 d . . .
C4 C 0.4214(8) -0.3126(7) 0.8962(4) 0.0291(18) Uani 1 1 d . . .
H4A H 0.4932 -0.3995 0.8975 0.035 Uiso 1 1 calc R . .
C5 C 0.2907(9) -0.2922(8) 0.9646(4) 0.040(2) Uani 1 1 d . . .
H5A H 0.2757 -0.3613 1.0128 0.048 Uiso 1 1 calc R . .
C6 C 0.1821(9) -0.1684(8) 0.9611(5) 0.046(2) Uani 1 1 d . . .
H6A H 0.0882 -0.1512 1.0065 0.055 Uiso 1 1 calc R . .
C7 C 0.2118(9) -0.0686(7) 0.8903(5) 0.042(2) Uani 1 1 d . . .
H7A H 0.1338 0.0155 0.8876 0.050 Uiso 1 1 calc R . .
C8 C 0.5873(7) -0.2511(7) 0.7477(4) 0.0266(18) Uani 1 1 d . . .
H8A H 0.5371 -0.2095 0.6964 0.032 Uiso 1 1 calc R . .
H8B H 0.6041 -0.3495 0.7522 0.032 Uiso 1 1 calc R . .
P2 P 0.7980(2) -0.21537(17) 0.72166(11) 0.0193(4) Uani 1 1 d . . .
C9 C 0.5015(7) 0.2367(6) 0.6330(4) 0.0192(16) Uani 1 1 d . . .
C10 C 0.3251(8) 0.3199(8) 0.6355(4) 0.053(3) Uani 1 1 d . . .
H10A H 0.3178 0.3780 0.5796 0.079 Uiso 1 1 calc R . .
H10B H 0.2958 0.3754 0.6806 0.079 Uiso 1 1 calc R . .
H10C H 0.2475 0.2602 0.6480 0.079 Uiso 1 1 calc R . .
C11 C 0.6211(11) 0.3334(8) 0.6082(5) 0.065(3) Uani 1 1 d . . .
H11A H 0.6017 0.3944 0.5546 0.098 Uiso 1 1 calc R . .
H11B H 0.7368 0.2816 0.5999 0.098 Uiso 1 1 calc R . .
H11C H 0.6007 0.3857 0.6543 0.098 Uiso 1 1 calc R . .
C12 C 0.5501(9) 0.1578(8) 0.5603(4) 0.047(2) Uani 1 1 d . . .
H12A H 0.5313 0.2188 0.5066 0.071 Uiso 1 1 calc R . .
H12B H 0.4822 0.0906 0.5728 0.071 Uiso 1 1 calc R . .
H12C H 0.6684 0.1126 0.5541 0.071 Uiso 1 1 calc R . .
C13 C 0.4680(9) 0.2106(7) 0.8296(4) 0.0302(18) Uani 1 1 d . . .
C14 C 0.5351(9) 0.1106(7) 0.9035(4) 0.048(2) Uani 1 1 d . . .
H14A H 0.5017 0.1518 0.9555 0.072 Uiso 1 1 calc R . .
H14B H 0.6572 0.0853 0.8881 0.072 Uiso 1 1 calc R . .
H14C H 0.4895 0.0302 0.9144 0.072 Uiso 1 1 calc R . .
C15 C 0.2801(9) 0.2566(8) 0.8573(5) 0.060(3) Uani 1 1 d . . .
H15A H 0.2552 0.3028 0.9068 0.089 Uiso 1 1 calc R . .
H15B H 0.2292 0.1784 0.8736 0.089 Uiso 1 1 calc R . .
H15C H 0.2347 0.3182 0.8095 0.089 Uiso 1 1 calc R . .
C16 C 0.5365(11) 0.3375(8) 0.8162(5) 0.064(3) Uani 1 1 d . . .
H16A H 0.4936 0.3797 0.8678 0.095 Uiso 1 1 calc R . .
H16B H 0.5008 0.4007 0.7664 0.095 Uiso 1 1 calc R . .
H16C H 0.6587 0.3128 0.8059 0.095 Uiso 1 1 calc R . .
C17 C 0.9030(8) -0.3279(6) 0.8096(4) 0.0230(17) Uani 1 1 d . . .
C18 C 0.8196(8) -0.2713(7) 0.8926(4) 0.036(2) Uani 1 1 d . . .
H18A H 0.8709 -0.3276 0.9401 0.055 Uiso 1 1 calc R . .
H18B H 0.7002 -0.2707 0.9056 0.055 Uiso 1 1 calc R . .
H18C H 0.8342 -0.1794 0.8853 0.055 Uiso 1 1 calc R . .
C19 C 0.8897(8) -0.4734(7) 0.8233(4) 0.0354(19) Uani 1 1 d . . .
H19A H 0.9459 -0.5260 0.8700 0.053 Uiso 1 1 calc R . .
H19B H 0.9427 -0.5101 0.7702 0.053 Uiso 1 1 calc R . .
H19C H 0.7717 -0.4779 0.8385 0.053 Uiso 1 1 calc R . .
C20 C 1.0899(7) -0.3281(7) 0.7949(4) 0.034(2) Uani 1 1 d . . .
H20A H 1.1372 -0.3879 0.8428 0.051 Uiso 1 1 calc R . .
H20B H 1.1025 -0.2368 0.7920 0.051 Uiso 1 1 calc R . .
H20C H 1.1487 -0.3599 0.7408 0.051 Uiso 1 1 calc R . .
C21 C 0.8768(8) -0.2885(7) 0.6177(4) 0.0258(17) Uani 1 1 d . . .
C22 C 0.7994(9) -0.3998(7) 0.6131(4) 0.041(2) Uani 1 1 d . . .
H22A H 0.8469 -0.4306 0.5576 0.061 Uiso 1 1 calc R . .
H22B H 0.6784 -0.3665 0.6186 0.061 Uiso 1 1 calc R . .
H22C H 0.8225 -0.4747 0.6600 0.061 Uiso 1 1 calc R . .
C23 C 1.0660(7) -0.3401(7) 0.5987(4) 0.036(2) Uani 1 1 d . . .
H23A H 1.1000 -0.3768 0.5450 0.054 Uiso 1 1 calc R . .
H23B H 1.0991 -0.4107 0.6461 0.054 Uiso 1 1 calc R . .
H23C H 1.1205 -0.2659 0.5928 0.054 Uiso 1 1 calc R . .
C24 C 0.8292(8) -0.1709(7) 0.5444(4) 0.0343(19) Uani 1 1 d . . .
H24A H 0.8663 -0.2030 0.4891 0.052 Uiso 1 1 calc R . .
H24B H 0.8836 -0.0984 0.5428 0.052 Uiso 1 1 calc R . .
H24C H 0.7078 -0.1372 0.5552 0.052 Uiso 1 1 calc R . .
C25 C 1.0611(10) -0.0556(8) 0.6624(6) 0.031(2) Uani 1 1 d . . .
O25 O 1.1731(7) -0.0685(6) 0.6339(4) 0.0437(17) Uani 1 1 d . . .

loop_
_atom_site_aniso_label
_atom_site_aniso_U_11
_atom_site_aniso_U_22
_atom_site_aniso_U_33
_atom_site_aniso_U_23
_atom_site_aniso_U_13
_atom_site_aniso_U_12
Rh1 0.0234(3) 0.0166(3) 0.0401(4) -0.0068(3) -0.0100(3) -0.0057(2)
Cl1 0.0107(10) 0.0135(11) 0.167(2) -0.0080(13) -0.0244(12) 0.0018(8)
P1 0.0244(10) 0.0154(11) 0.0275(12) -0.0051(8) -0.0073(9) -0.0016(8)
C1 0.020(4) 0.026(4) 0.039(5) -0.005(3) -0.010(3) 0.000(3)
C2 0.021(4) 0.024(5) 0.032(5) -0.006(3) -0.001(3) -0.008(3)
C3 0.023(4) 0.024(4) 0.014(4) -0.004(3) 0.004(3) -0.013(3)
C4 0.034(4) 0.031(5) 0.025(5) 0.001(3) -0.008(4) -0.015(4)
C5 0.052(5) 0.044(6) 0.027(5) -0.004(4) 0.001(4) -0.026(4)
C6 0.045(5) 0.040(6) 0.050(6) -0.014(4) 0.018(4) -0.024(4)
C7 0.042(5) 0.020(5) 0.056(6) -0.013(4) 0.015(4) -0.012(4)
C8 0.024(4) 0.029(4) 0.034(5) -0.001(3) -0.018(4) -0.010(3)
P2 0.0219(10) 0.0135(10) 0.0242(11) -0.0030(8) -0.0072(9) -0.0048(8)
C9 0.021(4) 0.019(4) 0.017(4) -0.003(3) -0.003(3) -0.005(3)
C10 0.045(5) 0.055(6) 0.035(5) 0.011(4) -0.010(4) 0.015(4)
C11 0.103(7) 0.066(7) 0.047(6) 0.020(5) -0.026(5) -0.066(6)
C12 0.056(5) 0.049(6) 0.027(5) -0.001(4) -0.011(4) 0.002(4)
C13 0.048(5) 0.023(4) 0.026(4) -0.008(3) -0.010(4) -0.011(4)
C14 0.088(6) 0.033(5) 0.024(5) -0.015(4) -0.021(4) 0.003(4)
C15 0.055(6) 0.052(6) 0.057(6) -0.036(5) 0.004(5) 0.019(5)
C16 0.115(8) 0.031(6) 0.051(6) -0.027(4) -0.001(5) -0.026(5)
C17 0.023(4) 0.013(4) 0.031(4) -0.006(3) -0.002(3) 0.000(3)
C18 0.030(4) 0.045(5) 0.028(5) -0.001(4) -0.011(4) 0.002(4)
C19 0.037(4) 0.027(5) 0.043(5) 0.007(4) -0.015(4) -0.014(4)
C20 0.030(4) 0.033(5) 0.035(5) 0.008(4) -0.018(4) -0.002(3)
C21 0.031(4) 0.020(4) 0.025(4) -0.009(3) 0.006(3) -0.009(3)
C22 0.054(5) 0.032(5) 0.038(5) -0.020(4) 0.004(4) -0.014(4)
C23 0.029(4) 0.038(5) 0.038(5) -0.021(4) 0.009(4) -0.005(4)
C24 0.057(5) 0.025(5) 0.020(4) -0.007(3) -0.006(4) -0.008(4)
C25 0.053(6) 0.012(4) 0.033(6) -0.011(4) -0.026(5) 0.006(5)
O25 0.075(5) 0.036(4) 0.035(4) -0.005(3) -0.018(4) -0.031(4)

loop_
_atom_type_symbol
_atom_type_description
_atom_type_scat_dispersion_real
_atom_type_scat_dispersion_imag
_atom_type_scat_source
C C 0.0033 0.0016 'International Tables Vol C Tables 4.2.6.8 and 6.1.1.4'
H H 0.0000 0.0000 'International Tables Vol C Tables 4.2.6.8 and 6.1.1.4'
O O 0.0106 0.0060 'International Tables Vol C Tables 4.2.6.8 and 6.1.1.4'
P P 0.1023 0.0942 'International Tables Vol C Tables 4.2.6.8 and 6.1.1.4'
Cl Cl 0.1484 0.1585 'International Tables Vol C Tables 4.2.6.8 and 6.1.1.4'
Rh Rh -1.1178 0.9187 'International Tables Vol C Tables 4.2.6.8 and 6.1.1.4'

loop_
_geom_angle_atom_site_label_1
_geom_angle_atom_site_label_2
_geom_angle_atom_site_label_3
_geom_angle
_geom_angle_site_symmetry_1
_geom_angle_site_symmetry_3
_geom_angle_publ_flag
C25 Rh1 P2 89.5(3) . . ?
C25 Rh1 P1 161.9(3) . . ?
P2 Rh1 P1 101.20(7) . . ?
C25 Rh1 Cl1 81.4(3) . . ?
P2 Rh1 Cl1 160.97(6) . . ?
P1 Rh1 Cl1 92.09(7) . . ?
C1 P1 C9 98.3(3) . . ?
C1 P1 C13 103.1(3) . . ?
C9 P1 C13 110.7(3) . . ?
C1 P1 Rh1 119.2(2) . . ?
C9 P1 Rh1 108.6(2) . . ?
C13 P1 Rh1 115.6(2) . . ?
C2 C1 P1 120.7(4) . . ?
C2 C1 H1A 107.2 . . ?
P1 C1 H1A 107.2 . . ?
C2 C1 H1B 107.2 . . ?
P1 C1 H1B 107.2 . . ?
H1A C1 H1B 106.8 . . ?
C7 C2 C3 118.4(6) . . ?
C7 C2 C1 120.2(6) . . ?
C3 C2 C1 121.1(6) . . ?
C2 C3 C4 116.7(6) . . ?
C2 C3 C8 123.0(6) . . ?
C4 C3 C8 119.7(6) . . ?
C5 C4 C3 124.4(7) . . ?
C5 C4 H4A 117.8 . . ?
C3 C4 H4A 117.8 . . ?
C4 C5 C6 118.0(7) . . ?
C4 C5 H5A 121.0 . . ?
C6 C5 H5A 121.0 . . ?
C5 C6 C7 119.1(7) . . ?
C5 C6 H6A 120.5 . . ?
C7 C6 H6A 120.5 . . ?
C2 C7 C6 123.2(7) . . ?
C2 C7 H7A 118.4 . . ?
C6 C7 H7A 118.4 . . ?
C3 C8 P2 124.0(5) . . ?
C3 C8 H8A 106.3 . . ?
P2 C8 H8A 106.3 . . ?
C3 C8 H8B 106.3 . . ?
P2 C8 H8B 106.3 . . ?
H8A C8 H8B 106.4 . . ?
C8 P2 C17 104.0(3) . . ?
C8 P2 C21 97.1(3) . . ?
C17 P2 C21 110.3(3) . . ?
C8 P2 Rh1 119.8(2) . . ?
C17 P2 Rh1 108.6(2) . . ?
C21 P2 Rh1 116.0(2) . . ?
C12 C9 C10 109.4(5) . . ?
C12 C9 C11 104.6(6) . . ?
C10 C9 C11 108.1(6) . . ?
C12 C9 P1 108.9(5) . . ?
C10 C9 P1 115.6(4) . . ?
C11 C9 P1 109.6(4) . . ?
C9 C10 H10A 109.5 . . ?
C9 C10 H10B 109.5 . . ?
H10A C10 H10B 109.5 . . ?
C9 C10 H10C 109.5 . . ?
H10A C10 H10C 109.5 . . ?
H10B C10 H10C 109.5 . . ?
C9 C11 H11A 109.5 . . ?
C9 C11 H11B 109.5 . . ?
H11A C11 H11B 109.5 . . ?
C9 C11 H11C 109.5 . . ?
H11A C11 H11C 109.5 . . ?
H11B C11 H11C 109.5 . . ?
C9 C12 H12A 109.5 . . ?
C9 C12 H12B 109.5 . . ?
H12A C12 H12B 109.5 . . ?
C9 C12 H12C 109.5 . . ?
H12A C12 H12C 109.5 . . ?
H12B C12 H12C 109.5 . . ?
C15 C13 C14 108.6(6) . . ?
C15 C13 C16 105.1(6) . . ?
C14 C13 C16 108.2(6) . . ?
C15 C13 P1 115.4(5) . . ?
C14 C13 P1 104.9(5) . . ?
C16 C13 P1 114.3(5) . . ?
C13 C14 H14A 109.5 . . ?
C13 C14 H14B 109.5 . . ?
H14A C14 H14B 109.5 . . ?
C13 C14 H14C 109.5 . . ?
H14A C14 H14C 109.5 . . ?
H14B C14 H14C 109.5 . . ?
C13 C15 H15A 109.5 . . ?
C13 C15 H15B 109.5 . . ?
H15A C15 H15B 109.5 . . ?
C13 C15 H15C 109.5 . . ?
H15A C15 H15C 109.5 . . ?
H15B C15 H15C 109.5 . . ?
C13 C16 H16A 109.5 . . ?
C13 C16 H16B 109.5 . . ?
H16A C16 H16B 109.5 . . ?
C13 C16 H16C 109.5 . . ?
H16A C16 H16C 109.5 . . ?
H16B C16 H16C 109.5 . . ?
C19 C17 C18 109.1(5) . . ?
C19 C17 C20 107.2(5) . . ?
C18 C17 C20 106.1(5) . . ?
C19 C17 P2 113.7(5) . . ?
C18 C17 P2 107.0(4) . . ?
C20 C17 P2 113.3(4) . . ?
C17 C18 H18A 109.5 . . ?
C17 C18 H18B 109.5 . . ?
H18A C18 H18B 109.5 . . ?
C17 C18 H18C 109.5 . . ?
H18A C18 H18C 109.5 . . ?
H18B C18 H18C 109.5 . . ?
C17 C19 H19A 109.5 . . ?
C17 C19 H19B 109.5 . . ?
H19A C19 H19B 109.5 . . ?
C17 C19 H19C 109.5 . . ?
H19A C19 H19C 109.5 . . ?
H19B C19 H19C 109.5 . . ?
C17 C20 H20A 109.5 . . ?
C17 C20 H20B 109.5 . . ?
H20A C20 H20B 109.5 . . ?
C17 C20 H20C 109.5 . . ?
H20A C20 H20C 109.5 . . ?
H20B C20 H20C 109.5 . . ?
C22 C21 C23 107.5(6) . . ?
C22 C21 C24 106.9(5) . . ?
C23 C21 C24 108.3(5) . . ?
C22 C21 P2 115.2(4) . . ?
C23 C21 P2 112.7(5) . . ?
C24 C21 P2 105.9(4) . . ?
C21 C22 H22A 109.5 . . ?
C21 C22 H22B 109.5 . . ?
H22A C22 H22B 109.5 . . ?
C21 C22 H22C 109.5 . . ?
H22A C22 H22C 109.5 . . ?
H22B C22 H22C 109.5 . . ?
C21 C23 H23A 109.5 . . ?
C21 C23 H23B 109.5 . . ?
H23A C23 H23B 109.5 . . ?
C21 C23 H23C 109.5 . . ?
H23A C23 H23C 109.5 . . ?
H23B C23 H23C 109.5 . . ?
C21 C24 H24A 109.5 . . ?
C21 C24 H24B 109.5 . . ?
H24A C24 H24B 109.5 . . ?
C21 C24 H24C 109.5 . . ?
H24A C24 H24C 109.5 . . ?
H24B C24 H24C 109.5 . . ?
O25 C25 Rh1 171.5(10) . . ?

loop_
_geom_bond_atom_site_label_1
_geom_bond_atom_site_label_2
_geom_bond_distance
_geom_bond_site_symmetry_2
_geom_bond_publ_flag
Rh1 C25 1.936(8) . ?
Rh1 P2 2.285(2) . ?
Rh1 P1 2.4043(19) . ?
Rh1 Cl1 2.499(2) . ?
P1 C1 1.844(6) . ?
P1 C9 1.876(6) . ?
P1 C13 1.883(7) . ?
C1 C2 1.515(8) . ?
C1 H1A 0.9900 . ?
C1 H1B 0.9900 . ?
C2 C7 1.389(8) . ?
C2 C3 1.397(8) . ?
C3 C4 1.417(8) . ?
C3 C8 1.491(8) . ?
C4 C5 1.371(8) . ?
C4 H4A 0.9500 . ?
C5 C6 1.376(9) . ?
C5 H5A 0.9500 . ?
C6 C7 1.392(9) . ?
C6 H6A 0.9500 . ?
C7 H7A 0.9500 . ?
C8 P2 1.850(6) . ?
C8 H8A 0.9900 . ?
C8 H8B 0.9900 . ?
P2 C17 1.882(6) . ?
P2 C21 1.908(7) . ?
C9 C12 1.506(9) . ?
C9 C10 1.514(8) . ?
C9 C11 1.541(9) . ?
C10 H10A 0.9800 . ?
C10 H10B 0.9800 . ?
C10 H10C 0.9800 . ?
C11 H11A 0.9800 . ?
C11 H11B 0.9800 . ?
C11 H11C 0.9800 . ?
C12 H12A 0.9800 . ?
C12 H12B 0.9800 . ?
C12 H12C 0.9800 . ?
C13 C15 1.519(9) . ?
C13 C14 1.525(8) . ?
C13 C16 1.539(9) . ?
C14 H14A 0.9800 . ?
C14 H14B 0.9800 . ?
C14 H14C 0.9800 . ?
C15 H15A 0.9800 . ?
C15 H15B 0.9800 . ?
C15 H15C 0.9800 . ?
C16 H16A 0.9800 . ?
C16 H16B 0.9800 . ?
C16 H16C 0.9800 . ?
C17 C19 1.521(8) . ?
C17 C18 1.528(8) . ?
C17 C20 1.541(8) . ?
C18 H18A 0.9800 . ?
C18 H18B 0.9800 . ?
C18 H18C 0.9800 . ?
C19 H19A 0.9800 . ?
C19 H19B 0.9800 . ?
C19 H19C 0.9800 . ?
C20 H20A 0.9800 . ?
C20 H20B 0.9800 . ?
C20 H20C 0.9800 . ?
C21 C22 1.505(9) . ?
C21 C23 1.527(8) . ?
C21 C24 1.554(8) . ?
C22 H22A 0.9800 . ?
C22 H22B 0.9800 . ?
C22 H22C 0.9800 . ?
C23 H23A 0.9800 . ?
C23 H23B 0.9800 . ?
C23 H23C 0.9800 . ?
C24 H24A 0.9800 . ?
C24 H24B 0.9800 . ?
C24 H24C 0.9800 . ?
C25 O25 0.936(7) . ?

loop_
_geom_torsion_atom_site_label_1
_geom_torsion_atom_site_label_2
_geom_torsion_atom_site_label_3
_geom_torsion_atom_site_label_4
_geom_torsion
_geom_torsion_site_symmetry_1
_geom_torsion_site_symmetry_2
_geom_torsion_site_symmetry_3
_geom_torsion_site_symmetry_4
_geom_torsion_publ_flag
C25 Rh1 P1 C1 122.8(9) . . . . ?
P2 Rh1 P1 C1 -2.4(2) . . . . ?
Cl1 Rh1 P1 C1 -168.8(2) . . . . ?
C25 Rh1 P1 C9 11.6(9) . . . . ?
P2 Rh1 P1 C9 -113.6(2) . . . . ?
Cl1 Rh1 P1 C9 80.1(2) . . . . ?
C25 Rh1 P1 C13 -113.4(9) . . . . ?
P2 Rh1 P1 C13 121.3(2) . . . . ?
Cl1 Rh1 P1 C13 -45.0(2) . . . . ?
C9 P1 C1 C2 179.0(5) . . . . ?
C13 P1 C1 C2 -67.3(6) . . . . ?
Rh1 P1 C1 C2 62.3(6) . . . . ?
P1 C1 C2 C7 108.8(6) . . . . ?
P1 C1 C2 C3 -77.0(8) . . . . ?
C7 C2 C3 C4 -4.4(10) . . . . ?
C1 C2 C3 C4 -178.8(6) . . . . ?
C7 C2 C3 C8 167.1(6) . . . . ?
C1 C2 C3 C8 -7.2(10) . . . . ?
C2 C3 C4 C5 0.3(10) . . . . ?
C8 C3 C4 C5 -171.5(6) . . . . ?
C3 C4 C5 C6 2.9(11) . . . . ?
C4 C5 C6 C7 -1.9(11) . . . . ?
C3 C2 C7 C6 5.6(11) . . . . ?
C1 C2 C7 C6 180.0(7) . . . . ?
C5 C6 C7 C2 -2.3(12) . . . . ?
C2 C3 C8 P2 84.3(7) . . . . ?
C4 C3 C8 P2 -104.4(7) . . . . ?
C3 C8 P2 C17 68.8(6) . . . . ?
C3 C8 P2 C21 -178.2(5) . . . . ?
C3 C8 P2 Rh1 -52.7(6) . . . . ?
C25 Rh1 P2 C8 -168.7(3) . . . . ?
P1 Rh1 P2 C8 -3.4(2) . . . . ?
Cl1 Rh1 P2 C8 130.1(3) . . . . ?
C25 Rh1 P2 C17 72.1(3) . . . . ?
P1 Rh1 P2 C17 -122.6(2) . . . . ?
Cl1 Rh1 P2 C17 10.9(3) . . . . ?
C25 Rh1 P2 C21 -52.7(3) . . . . ?
P1 Rh1 P2 C21 112.6(2) . . . . ?
Cl1 Rh1 P2 C21 -113.9(3) . . . . ?
C1 P1 C9 C12 -68.9(5) . . . . ?
C13 P1 C9 C12 -176.4(5) . . . . ?
Rh1 P1 C9 C12 55.7(5) . . . . ?
C1 P1 C9 C10 54.7(6) . . . . ?
C13 P1 C9 C10 -52.8(6) . . . . ?
Rh1 P1 C9 C10 179.4(5) . . . . ?
C1 P1 C9 C11 177.2(5) . . . . ?
C13 P1 C9 C11 69.7(6) . . . . ?
Rh1 P1 C9 C11 -58.2(5) . . . . ?
C1 P1 C13 C15 -33.5(6) . . . . ?
C9 P1 C13 C15 70.8(6) . . . . ?
Rh1 P1 C13 C15 -165.3(4) . . . . ?
C1 P1 C13 C14 86.1(5) . . . . ?
C9 P1 C13 C14 -169.7(4) . . . . ?
Rh1 P1 C13 C14 -45.8(5) . . . . ?
C1 P1 C13 C16 -155.6(5) . . . . ?
C9 P1 C13 C16 -51.3(6) . . . . ?
Rh1 P1 C13 C16 72.6(5) . . . . ?
C8 P2 C17 C19 50.1(5) . . . . ?
C21 P2 C17 C19 -53.1(5) . . . . ?
Rh1 P2 C17 C19 178.8(4) . . . . ?
C8 P2 C17 C18 -70.5(5) . . . . ?
C21 P2 C17 C18 -173.7(4) . . . . ?
Rh1 P2 C17 C18 58.2(5) . . . . ?
C8 P2 C17 C20 172.8(5) . . . . ?
C21 P2 C17 C20 69.6(5) . . . . ?
Rh1 P2 C17 C20 -58.4(5) . . . . ?
C8 P2 C21 C22 -28.2(5) . . . . ?
C17 P2 C21 C22 79.7(5) . . . . ?
Rh1 P2 C21 C22 -156.4(4) . . . . ?
C8 P2 C21 C23 -152.0(5) . . . . ?
C17 P2 C21 C23 -44.1(5) . . . . ?
Rh1 P2 C21 C23 79.8(5) . . . . ?
C8 P2 C21 C24 89.8(5) . . . . ?
C17 P2 C21 C24 -162.4(4) . . . . ?
Rh1 P2 C21 C24 -38.5(5) . . . . ?
P2 Rh1 C25 O25 151(7) . . . . ?
P1 Rh1 C25 O25 24(8) . . . . ?
Cl1 Rh1 C25 O25 -46(7) . . . . ?
